data_7044190
loop_
_publ_author_name
'Plajer, Alexander'
'Bold, Kevin'
'Rizzuto, Felix J.'
'Garc\'ia-Rodr\'iguez, Ra\'ul'
'Ronson, Tanya'
'Wright, Dominic S.'

_publ_section_title
;
 Isomerisation, Reactivity and Coordination Chemistry of a New Hybrid,
 Multi-functional Phosphazane
;
_journal_name_full 'Dalton Trans.'
_journal_paper_doi 10.1039/C7DT03074F
_journal_year 2017
_chemical_formula_moiety '(C12 H29 N3 P2 S)'
_chemical_formula_sum 'C12 H29 N3 P2 S'
_chemical_formula_weight 309.38
_space_group_crystal_system orthorhombic
_space_group_IT_number 19
_space_group_name_Hall 'P 2ac 2ab'
_space_group_name_H-M_alt 'P 21 21 21'
_symmetry_space_group_name_Hall 'P 2ac 2ab'
_symmetry_space_group_name_H-M 'P 21 21 21'
_atom_sites_solution_hydrogens mixed
_audit_creation_method SHELXL-2014/7
_audit_update_record
;
2017-06-20 deposited with the CCDC.
2017-09-11 downloaded from the CCDC.
;
_cell_angle_alpha 90
_cell_angle_beta 90
_cell_angle_gamma 90
_cell_formula_units_Z 4
_cell_length_a 9.958(2)
_cell_length_b 11.381(2)
_cell_length_c 15.909(3)
_cell_measurement_reflns_used 6562
_cell_measurement_temperature 180(2)
_cell_measurement_theta_max 66.51
_cell_measurement_theta_min 5.24
_cell_volume 1803.0(6)
_computing_cell_refinement 'Bruker SAINT'
_computing_data_collection 'Bruker APEX2'
_computing_data_reduction 'Bruker SAINT'
_computing_structure_refinement 'SHELXL-2014/7 (Sheldrick, 2014)'
_computing_structure_solution 'SHELXT (Sheldrick, 2014)'
_diffrn_ambient_temperature 180(2)
_diffrn_measured_fraction_theta_full 0.998
_diffrn_measured_fraction_theta_max 0.998
_diffrn_measurement_device_type 'Bruker APEX-II CCD'
_diffrn_measurement_method '\f and \w scans'
_diffrn_radiation_type CuK\a
_diffrn_radiation_wavelength 1.54178
_diffrn_reflns_av_R_equivalents 0.0492
_diffrn_reflns_av_unetI/netI 0.0464
_diffrn_reflns_Laue_measured_fraction_full 0.998
_diffrn_reflns_Laue_measured_fraction_max 0.998
_diffrn_reflns_limit_h_max 11
_diffrn_reflns_limit_h_min -8
_diffrn_reflns_limit_k_max 13
_diffrn_reflns_limit_k_min -13
_diffrn_reflns_limit_l_max 18
_diffrn_reflns_limit_l_min -18
_diffrn_reflns_number 11288
_diffrn_reflns_point_group_measured_fraction_full 0.994
_diffrn_reflns_point_group_measured_fraction_max 0.994
_diffrn_reflns_theta_full 66.591
_diffrn_reflns_theta_max 66.591
_diffrn_reflns_theta_min 5.240
_diffrn_source 'sealed tube'
_exptl_absorpt_coefficient_mu 3.183
_exptl_absorpt_correction_T_max 0.7528
_exptl_absorpt_correction_T_min 0.5972
_exptl_absorpt_correction_type multi-scan
_exptl_absorpt_process_details SADABS
_exptl_crystal_colour colourless
_exptl_crystal_density_diffrn 1.140
_exptl_crystal_description block
_exptl_crystal_F_000 672
_exptl_crystal_size_max 0.330
_exptl_crystal_size_mid 0.210
_exptl_crystal_size_min 0.150
_refine_diff_density_max 0.185
_refine_diff_density_min -0.251
_refine_diff_density_rms 0.047
_refine_ls_abs_structure_details
;
 Flack x determined using 1093 quotients [(I+)-(I-)]/[(I+)+(I-)]
 (Parsons, Flack and Wagner, Acta Cryst. B69 (2013) 249-259).
;
_refine_ls_abs_structure_Flack 0.030(14)
_refine_ls_extinction_method none
_refine_ls_goodness_of_fit_ref 1.016
_refine_ls_hydrogen_treatment mixed
_refine_ls_matrix_type full
_refine_ls_number_parameters 171
_refine_ls_number_reflns 3164
_refine_ls_number_restraints 0
_refine_ls_restrained_S_all 1.016
_refine_ls_R_factor_all 0.0418
_refine_ls_R_factor_gt 0.0328
_refine_ls_shift/su_max 0.000
_refine_ls_shift/su_mean 0.000
_refine_ls_structure_factor_coef Fsqd
_refine_ls_weighting_details 'w=1/[\s^2^(Fo^2^)+(0.0340P)^2^+0.4462P] where P=(Fo^2^+2Fc^2^)/3'
_refine_ls_weighting_scheme calc
_refine_ls_wR_factor_gt 0.0723
_refine_ls_wR_factor_ref 0.0771
_reflns_Friedel_coverage 0.731
_reflns_Friedel_fraction_full 0.988
_reflns_Friedel_fraction_max 0.988
_reflns_number_gt 2811
_reflns_number_total 3164
_reflns_threshold_expression 'I > 2\s(I)'
_cod_data_source_file c7dt03074f2.cif
_cod_data_source_block shelx_CCDC1
_cod_original_cell_volume 1803.1(6)
_cod_database_code 7044190
_shelx_shelxl_version_number 2014/7
_shelx_space_group_comment
;
The symmetry employed for this shelxl refinement is uniquely defined
by the following loop, which should always be used as a source of
symmetry information in preference to the above space-group names.
They are only intended as comments.
;
_shelx_estimated_absorpt_t_min 0.420
_shelx_estimated_absorpt_t_max 0.647

loop_
_space_group_symop_operation_xyz
'x, y, z'
'-x+1/2, -y, z+1/2'
'-x, y+1/2, -z+1/2'
'x+1/2, -y+1/2, -z'

loop_
_atom_site_label
_atom_site_type_symbol
_atom_site_fract_x
_atom_site_fract_y
_atom_site_fract_z
_atom_site_U_iso_or_equiv
_atom_site_adp_type
_atom_site_occupancy
_atom_site_site_symmetry_order
_atom_site_calc_flag
_atom_site_refinement_flags_posn
_atom_site_refinement_flags_adp
P1 P 0.49464(8) 0.72302(8) 0.42604(5) 0.0229(2) Uani 1 1 d . .
H1 H 0.437(3) 0.800(3) 0.479(2) 0.017(9) Uiso 1 1 d . .
P2 P 0.35985(8) 0.54749(7) 0.37003(5) 0.0207(2) Uani 1 1 d . .
S1 S 0.67959(9) 0.77281(9) 0.41087(6) 0.0358(2) Uani 1 1 d . .
N1 N 0.3937(3) 0.6955(2) 0.34584(17) 0.0231(7) Uani 1 1 d . .
N2 N 0.4574(3) 0.5888(2) 0.45718(17) 0.0238(7) Uani 1 1 d . .
N3 N 0.2057(3) 0.5463(3) 0.40788(19) 0.0241(6) Uani 1 1 d . .
H2 H 0.183(4) 0.599(3) 0.446(3) 0.035(11) Uiso 1 1 d . .
C1 C 0.3847(3) 0.7548(3) 0.2628(2) 0.0249(8) Uani 1 1 d . .
C2 C 0.3916(4) 0.8875(3) 0.2772(2) 0.0336(9) Uani 1 1 d . .
H2A H 0.3858 0.9283 0.2231 0.050 Uiso 1 1 calc R U
H2B H 0.3167 0.9119 0.3132 0.050 Uiso 1 1 calc R U
H2C H 0.4767 0.9073 0.3047 0.050 Uiso 1 1 calc R U
C3 C 0.4996(4) 0.7150(3) 0.2060(2) 0.0367(9) Uani 1 1 d . .
H3A H 0.4925 0.7547 0.1515 0.055 Uiso 1 1 calc R U
H3B H 0.5856 0.7351 0.2323 0.055 Uiso 1 1 calc R U
H3C H 0.4944 0.6298 0.1977 0.055 Uiso 1 1 calc R U
C4 C 0.2500(4) 0.7226(4) 0.2240(2) 0.0379(9) Uani 1 1 d . .
H4A H 0.2413 0.7607 0.1690 0.057 Uiso 1 1 calc R U
H4B H 0.2445 0.6372 0.2171 0.057 Uiso 1 1 calc R U
H4C H 0.1773 0.7493 0.2610 0.057 Uiso 1 1 calc R U
C5 C 0.5164(4) 0.5158(3) 0.5245(2) 0.0275(8) Uani 1 1 d . .
C6 C 0.5416(4) 0.5944(4) 0.6011(2) 0.0405(10) Uani 1 1 d . .
H6A H 0.5808 0.5474 0.6465 0.061 Uiso 1 1 calc R U
H6B H 0.6037 0.6576 0.5857 0.061 Uiso 1 1 calc R U
H6C H 0.4564 0.6284 0.6200 0.061 Uiso 1 1 calc R U
C7 C 0.6477(4) 0.4597(4) 0.4950(3) 0.0431(10) Uani 1 1 d . .
H7A H 0.6853 0.4117 0.5404 0.065 Uiso 1 1 calc R U
H7B H 0.6301 0.4099 0.4459 0.065 Uiso 1 1 calc R U
H7C H 0.7118 0.5214 0.4797 0.065 Uiso 1 1 calc R U
C8 C 0.4159(4) 0.4203(4) 0.5482(3) 0.0436(11) Uani 1 1 d . .
H8A H 0.4538 0.3711 0.5929 0.065 Uiso 1 1 calc R U
H8B H 0.3326 0.4567 0.5681 0.065 Uiso 1 1 calc R U
H8C H 0.3967 0.3715 0.4988 0.065 Uiso 1 1 calc R U
C9 C 0.0939(3) 0.4654(3) 0.3869(2) 0.0277(8) Uani 1 1 d . .
C10 C -0.0172(4) 0.5356(4) 0.3438(3) 0.0404(10) Uani 1 1 d . .
H10A H -0.0917 0.4830 0.3296 0.061 Uiso 1 1 calc R U
H10B H -0.0492 0.5972 0.3818 0.061 Uiso 1 1 calc R U
H10C H 0.0181 0.5715 0.2924 0.061 Uiso 1 1 calc R U
C11 C 0.0399(4) 0.4144(4) 0.4691(3) 0.0425(11) Uani 1 1 d . .
H11A H -0.0343 0.3605 0.4570 0.064 Uiso 1 1 calc R U
H11B H 0.1118 0.3718 0.4981 0.064 Uiso 1 1 calc R U
H11C H 0.0076 0.4784 0.5051 0.064 Uiso 1 1 calc R U
C12 C 0.1413(4) 0.3674(3) 0.3297(3) 0.0444(11) Uani 1 1 d . .
H12A H 0.0657 0.3152 0.3167 0.067 Uiso 1 1 calc R U
H12B H 0.1765 0.4010 0.2774 0.067 Uiso 1 1 calc R U
H12C H 0.2122 0.3225 0.3578 0.067 Uiso 1 1 calc R U

loop_
_atom_site_aniso_label
_atom_site_aniso_U_11
_atom_site_aniso_U_22
_atom_site_aniso_U_33
_atom_site_aniso_U_23
_atom_site_aniso_U_13
_atom_site_aniso_U_12
P1 0.0202(4) 0.0256(4) 0.0229(4) -0.0023(4) -0.0004(3) -0.0060(4)
P2 0.0177(4) 0.0219(4) 0.0224(4) -0.0018(4) 0.0025(3) -0.0033(3)
S1 0.0223(4) 0.0463(5) 0.0389(5) -0.0033(5) -0.0005(4) -0.0155(4)
N1 0.0224(14) 0.0257(15) 0.0212(15) 0.0028(12) -0.0011(12) -0.0099(12)
N2 0.0216(14) 0.0284(15) 0.0216(15) 0.0033(12) -0.0034(12) -0.0040(12)
N3 0.0186(14) 0.0232(14) 0.0304(16) -0.0079(14) 0.0030(12) -0.0058(12)
C1 0.0247(18) 0.0279(19) 0.0223(17) 0.0043(14) 0.0006(14) -0.0030(14)
C2 0.037(2) 0.0286(19) 0.035(2) 0.0051(18) 0.0046(18) 0.0003(17)
C3 0.045(2) 0.036(2) 0.0287(19) 0.0038(17) 0.0088(18) 0.002(2)
C4 0.039(2) 0.042(2) 0.033(2) 0.011(2) -0.0087(18) -0.009(2)
C5 0.0238(18) 0.0351(19) 0.0237(18) 0.0042(16) 0.0001(15) 0.0056(16)
C6 0.039(2) 0.059(3) 0.024(2) 0.0019(19) -0.0066(17) 0.007(2)
C7 0.033(2) 0.051(2) 0.045(2) 0.006(2) 0.003(2) 0.016(2)
C8 0.036(2) 0.048(3) 0.046(3) 0.022(2) -0.002(2) -0.0027(19)
C9 0.0184(16) 0.0282(19) 0.037(2) -0.0039(17) 0.0052(15) -0.0095(14)
C10 0.0240(19) 0.046(2) 0.051(3) -0.005(2) -0.0067(18) -0.0076(19)
C11 0.034(2) 0.040(2) 0.053(3) 0.008(2) 0.011(2) -0.0138(18)
C12 0.034(2) 0.037(2) 0.062(3) -0.023(2) 0.008(2) -0.0145(19)

loop_
_atom_type_symbol
_atom_type_description
_atom_type_scat_dispersion_real
_atom_type_scat_dispersion_imag
_atom_type_scat_source
C C 0.0181 0.0091 'International Tables Vol C Tables 4.2.6.8 and 6.1.1.4'
H H 0.0000 0.0000 'International Tables Vol C Tables 4.2.6.8 and 6.1.1.4'
N N 0.0311 0.0180 'International Tables Vol C Tables 4.2.6.8 and 6.1.1.4'
P P 0.2955 0.4335 'International Tables Vol C Tables 4.2.6.8 and 6.1.1.4'
S S 0.3331 0.5567 'International Tables Vol C Tables 4.2.6.8 and 6.1.1.4'

loop_
_geom_angle_atom_site_label_1
_geom_angle_atom_site_label_2
_geom_angle_atom_site_label_3
_geom_angle
N2 P1 N1 85.39(14)
N2 P1 S1 121.42(11)
N1 P1 S1 122.39(11)
S1 P1 P2 132.85(6)
N2 P1 H1 108.6(13)
N1 P1 H1 110.5(13)
S1 P1 H1 106.9(13)
P2 P1 H1 120.2(13)
N3 P2 N2 103.21(14)
N3 P2 N1 105.40(14)
N2 P2 N1 79.08(13)
N3 P2 P1 111.49(11)
C1 N1 P1 129.5(2)
C1 N1 P2 128.1(2)
P1 N1 P2 97.40(14)
C5 N2 P1 130.5(2)
C5 N2 P2 129.9(2)
P1 N2 P2 97.77(14)
C9 N3 P2 128.4(2)
C9 N3 H2 113(3)
P2 N3 H2 119(3)
N1 C1 C4 107.7(3)
N1 C1 C3 110.3(3)
C4 C1 C3 110.5(3)
N1 C1 C2 108.2(3)
C4 C1 C2 109.8(3)
C3 C1 C2 110.4(3)
C1 C2 H2A 109.5
C1 C2 H2B 109.5
H2A C2 H2B 109.5
C1 C2 H2C 109.5
H2A C2 H2C 109.5
H2B C2 H2C 109.5
C1 C3 H3A 109.5
C1 C3 H3B 109.5
H3A C3 H3B 109.5
C1 C3 H3C 109.5
H3A C3 H3C 109.5
H3B C3 H3C 109.5
C1 C4 H4A 109.5
C1 C4 H4B 109.5
H4A C4 H4B 109.5
C1 C4 H4C 109.5
H4A C4 H4C 109.5
H4B C4 H4C 109.5
N2 C5 C8 108.6(3)
N2 C5 C7 110.6(3)
C8 C5 C7 109.8(3)
N2 C5 C6 108.3(3)
C8 C5 C6 109.1(3)
C7 C5 C6 110.4(3)
C5 C6 H6A 109.5
C5 C6 H6B 109.5
H6A C6 H6B 109.5
C5 C6 H6C 109.5
H6A C6 H6C 109.5
H6B C6 H6C 109.5
C5 C7 H7A 109.5
C5 C7 H7B 109.5
H7A C7 H7B 109.5
C5 C7 H7C 109.5
H7A C7 H7C 109.5
H7B C7 H7C 109.5
C5 C8 H8A 109.5
C5 C8 H8B 109.5
H8A C8 H8B 109.5
C5 C8 H8C 109.5
H8A C8 H8C 109.5
H8B C8 H8C 109.5
N3 C9 C12 111.1(3)
N3 C9 C10 108.7(3)
C12 C9 C10 109.9(3)
N3 C9 C11 107.9(3)
C12 C9 C11 110.1(3)
C10 C9 C11 109.1(3)
C9 C10 H10A 109.5
C9 C10 H10B 109.5
H10A C10 H10B 109.5
C9 C10 H10C 109.5
H10A C10 H10C 109.5
H10B C10 H10C 109.5
C9 C11 H11A 109.5
C9 C11 H11B 109.5
H11A C11 H11B 109.5
C9 C11 H11C 109.5
H11A C11 H11C 109.5
H11B C11 H11C 109.5
C9 C12 H12A 109.5
C9 C12 H12B 109.5
H12A C12 H12B 109.5
C9 C12 H12C 109.5
H12A C12 H12C 109.5
H12B C12 H12C 109.5

loop_
_geom_bond_atom_site_label_1
_geom_bond_atom_site_label_2
_geom_bond_distance
P1 N2 1.648(3)
P1 N1 1.654(3)
P1 S1 1.9420(13)
P1 P2 2.5664(12)
P1 H1 1.35(3)
P2 N3 1.649(3)
P2 N2 1.757(3)
P2 N1 1.761(3)
N1 C1 1.486(4)
N2 C5 1.477(4)
N3 C9 1.483(4)
N3 H2 0.88(4)
C1 C4 1.521(5)
C1 C3 1.527(5)
C1 C2 1.529(5)
C2 H2A 0.9800
C2 H2B 0.9800
C2 H2C 0.9800
C3 H3A 0.9800
C3 H3B 0.9800
C3 H3C 0.9800
C4 H4A 0.9800
C4 H4B 0.9800
C4 H4C 0.9800
C5 C8 1.526(5)
C5 C7 1.529(5)
C5 C6 1.532(5)
C6 H6A 0.9800
C6 H6B 0.9800
C6 H6C 0.9800
C7 H7A 0.9800
C7 H7B 0.9800
C7 H7C 0.9800
C8 H8A 0.9800
C8 H8B 0.9800
C8 H8C 0.9800
C9 C12 1.515(5)
C9 C10 1.526(5)
C9 C11 1.529(5)
C10 H10A 0.9800
C10 H10B 0.9800
C10 H10C 0.9800
C11 H11A 0.9800
C11 H11B 0.9800
C11 H11C 0.9800
C12 H12A 0.9800
C12 H12B 0.9800
C12 H12C 0.9800

loop_
_geom_torsion_atom_site_label_1
_geom_torsion_atom_site_label_2
_geom_torsion_atom_site_label_3
_geom_torsion_atom_site_label_4
_geom_torsion
N2 P1 N1 C1 -160.7(3)
S1 P1 N1 C1 -36.1(3)
P2 P1 N1 C1 -156.1(4)
N2 P1 N1 P2 -4.62(15)
S1 P1 N1 P2 120.02(11)
N3 P2 N1 C1 -98.2(3)
N2 P2 N1 C1 161.0(3)
P1 P2 N1 C1 156.6(3)
N3 P2 N1 P1 105.25(15)
N2 P2 N1 P1 4.39(14)
N1 P1 N2 C5 170.1(3)
S1 P1 N2 C5 44.6(3)
P2 P1 N2 C5 165.5(4)
N1 P1 N2 P2 4.63(15)
S1 P1 N2 P2 -120.87(11)
N3 P2 N2 C5 86.5(3)
N1 P2 N2 C5 -170.0(3)
P1 P2 N2 C5 -165.6(4)
N3 P2 N2 P1 -107.86(16)
N1 P2 N2 P1 -4.41(14)
N2 P2 N3 C9 -144.0(3)
N1 P2 N3 C9 133.9(3)
P1 P2 N3 C9 175.4(3)
P1 N1 C1 C4 -162.4(3)
P2 N1 C1 C4 48.3(4)
P1 N1 C1 C3 77.0(4)
P2 N1 C1 C3 -72.3(3)
P1 N1 C1 C2 -43.8(4)
P2 N1 C1 C2 166.9(2)
P1 N2 C5 C8 159.7(3)
P2 N2 C5 C8 -39.2(4)
P1 N2 C5 C7 -79.8(4)
P2 N2 C5 C7 81.4(4)
P1 N2 C5 C6 41.3(4)
P2 N2 C5 C6 -157.6(3)
P2 N3 C9 C12 6.6(5)
P2 N3 C9 C10 -114.5(3)
P2 N3 C9 C11 127.3(3)
